data_7157388
loop_
_publ_author_name
'Teng, Qiaoqiao'
'Singh, Chandan'
'Han, Yuan'
'Huynh, Han Vinh'

_publ_section_title
;
 Fused azole-thiazolines via one-pot cyclization of functionalized
 N-heterocyclic carbene precursors.
;
_journal_issue 13
_journal_name_full 'Organic &amp; biomolecular chemistry'
_journal_page_first 2487
_journal_page_last 2491
_journal_paper_doi 10.1039/c9ob02548k
_journal_volume 18
_journal_year 2020
_chemical_formula_sum 'C17 H15 N3 S2'
_chemical_formula_weight 325.44
_space_group_IT_number 14
_space_group_name_Hall '-P 2yn'
_space_group_name_H-M_alt 'P 1 21/n 1'
_symmetry_cell_setting monoclinic
_symmetry_space_group_name_H-M 'P 1 21/n 1'
_atom_sites_solution_hydrogens geom
_atom_sites_solution_primary direct
_atom_sites_solution_secondary difmap
_audit_creation_method SHELXL-97
_audit_update_record
;
2017-03-26 deposited with the CCDC.	2020-03-10 downloaded from the CCDC.
;
_cell_angle_alpha 90.00
_cell_angle_beta 96.0410(10)
_cell_angle_gamma 90.00
_cell_formula_units_Z 4
_cell_length_a 5.3591(3)
_cell_length_b 19.3576(11)
_cell_length_c 15.0546(8)
_cell_measurement_reflns_used 5027
_cell_measurement_temperature 100(2)
_cell_measurement_theta_max 27.46
_cell_measurement_theta_min 2.51
_cell_volume 1553.08(15)
_computing_cell_refinement 'Bruker SMART'
_computing_data_collection 'Bruker SMART'
_computing_data_reduction 'Bruker SAINT'
_computing_molecular_graphics 'Bruker SHELXTL'
_computing_publication_material 'Bruker SHELXTL'
_computing_structure_refinement 'SHELXL-97 (Sheldrick, 1997)'
_computing_structure_solution 'SHELXS-97 (Sheldrick, 1990)'
_diffrn_ambient_temperature 100(2)
_diffrn_measured_fraction_theta_full 0.999
_diffrn_measured_fraction_theta_max 0.999
_diffrn_measurement_device_type 'CCD area detector'
_diffrn_measurement_method 'phi and omega scans'
_diffrn_radiation_monochromator graphite
_diffrn_radiation_source 'fine-focus sealed tube'
_diffrn_radiation_type MoK\a
_diffrn_radiation_wavelength 0.71073
_diffrn_reflns_av_R_equivalents 0.0270
_diffrn_reflns_av_sigmaI/netI 0.0289
_diffrn_reflns_limit_h_max 6
_diffrn_reflns_limit_h_min -6
_diffrn_reflns_limit_k_max 20
_diffrn_reflns_limit_k_min -25
_diffrn_reflns_limit_l_max 19
_diffrn_reflns_limit_l_min -19
_diffrn_reflns_number 10876
_diffrn_reflns_theta_full 27.48
_diffrn_reflns_theta_max 27.48
_diffrn_reflns_theta_min 2.10
_exptl_absorpt_coefficient_mu 0.342
_exptl_absorpt_correction_T_max 0.9348
_exptl_absorpt_correction_T_min 0.8586
_exptl_absorpt_correction_type multi-scan
_exptl_absorpt_process_details 'Sadabs, (Sheldrick 2001)'
_exptl_crystal_colour Colourless
_exptl_crystal_density_diffrn 1.392
_exptl_crystal_density_meas ?
_exptl_crystal_density_method 'not measured'
_exptl_crystal_description Block
_exptl_crystal_F_000 680
_exptl_crystal_size_max 0.46
_exptl_crystal_size_mid 0.26
_exptl_crystal_size_min 0.20
_refine_diff_density_max 0.361
_refine_diff_density_min -0.216
_refine_diff_density_rms 0.057
_refine_ls_extinction_method none
_refine_ls_goodness_of_fit_ref 1.057
_refine_ls_hydrogen_treatment constr
_refine_ls_matrix_type full
_refine_ls_number_parameters 227
_refine_ls_number_reflns 3537
_refine_ls_number_restraints 4
_refine_ls_restrained_S_all 1.056
_refine_ls_R_factor_all 0.0437
_refine_ls_R_factor_gt 0.0391
_refine_ls_shift/su_max 0.002
_refine_ls_shift/su_mean 0.000
_refine_ls_structure_factor_coef Fsqd
_refine_ls_weighting_details 'calc w=1/[\s^2^(Fo^2^)+(0.0616P)^2^+0.4063P] where P=(Fo^2^+2Fc^2^)/3'
_refine_ls_weighting_scheme calc
_refine_ls_wR_factor_gt 0.1026
_refine_ls_wR_factor_ref 0.1057
_reflns_number_gt 3142
_reflns_number_total 3537
_reflns_threshold_expression >2sigma(I)
_cod_data_source_file c9ob02548k2.cif
_cod_data_source_block 9309
_cod_depositor_comments
;
The following automatic conversions were performed:

data item '_exptl_absorpt_correction_type' value 'Multi-scan' was
changed to 'multi-scan' in accordance with the
/home/data/users/saulius/crontab/automatic-downloads/rss-feeds/RSC/lib/dictionaries/cif_core.dic
dictionary named 'cif_core.dic' version 2.4.2 last updated on
2011-04-26.

data item '_symmetry_cell_setting' value 'Monoclinic' was changed to
'monoclinic' in accordance with the
/home/data/users/saulius/crontab/automatic-downloads/rss-feeds/RSC/lib/dictionaries/cif_core.dic
dictionary named 'cif_core.dic' version 2.4.2 last updated on
2011-04-26.

data item '_exptl_crystal_density_meas' value 'Not Measured' was
changed to '?' -- the value is perceived as not measured.

Automatic conversion script
Id: cif_fix_values 7556 2019-12-06 15:28:31Z antanas 

 Adding full bibliography for 7157386--7157390.cif.
;
_cod_original_sg_symbol_H-M P2(1)/n
_cod_database_code 7157388

loop_
_symmetry_equiv_pos_as_xyz
'x, y, z'
'-x+1/2, y+1/2, -z+1/2'
'-x, -y, -z'
'x-1/2, -y-1/2, z-1/2'

loop_
_atom_site_label
_atom_site_type_symbol
_atom_site_fract_x
_atom_site_fract_y
_atom_site_fract_z
_atom_site_U_iso_or_equiv
_atom_site_adp_type
_atom_site_occupancy
_atom_site_symmetry_multiplicity
_atom_site_calc_flag
_atom_site_refinement_flags
_atom_site_disorder_assembly
_atom_site_disorder_group
S2A S 0.8215(3) 0.56628(10) 0.67931(11) 0.0293(4) Uani 0.553(4) 1 d PD A 1
N3A N 1.0558(12) 0.6381(3) 0.5496(4) 0.0476(14) Uani 0.553(4) 1 d PD A 1
C17A C 0.9638(6) 0.60896(18) 0.6045(2) 0.0262(7) Uani 0.553(4) 1 d PD A 1
S2B S 1.0717(4) 0.63817(11) 0.58282(13) 0.0361(5) Uani 0.447(4) 1 d PD A 2
N3B N 0.7886(17) 0.5475(4) 0.6764(6) 0.059(3) Uani 0.447(4) 1 d PD A 2
C17B C 0.9063(8) 0.5847(2) 0.6380(3) 0.0255(8) Uani 0.447(4) 1 d PD A 2
S1 S -0.06826(7) 0.822075(18) 0.93929(2) 0.02699(12) Uani 1 1 d . . .
N1 N 0.2275(2) 0.75836(6) 0.82134(7) 0.0214(2) Uani 1 1 d . . .
N2 N 0.2527(2) 0.87071(6) 0.83668(7) 0.0214(2) Uani 1 1 d . . .
C1 C 0.1438(2) 0.81333(7) 0.86246(9) 0.0216(3) Uani 1 1 d . . .
C2 C 0.4063(2) 0.78153(7) 0.76678(8) 0.0218(3) Uani 1 1 d . . .
C3 C 0.5584(3) 0.74514(7) 0.71357(9) 0.0255(3) Uani 1 1 d . . .
H3 H 0.5474 0.6964 0.7070 0.031 Uiso 1 1 calc R . .
C4 C 0.7266(3) 0.78412(8) 0.67072(9) 0.0288(3) Uani 1 1 d . . .
H4 H 0.8354 0.7614 0.6343 0.035 Uiso 1 1 calc R . .
C5 C 0.7410(3) 0.85604(8) 0.67962(9) 0.0284(3) Uani 1 1 d . . .
H5 H 0.8589 0.8807 0.6489 0.034 Uiso 1 1 calc R . .
C6 C 0.5876(3) 0.89247(7) 0.73213(9) 0.0253(3) Uani 1 1 d . . .
H6 H 0.5958 0.9413 0.7376 0.030 Uiso 1 1 calc R . .
C7 C 0.4219(2) 0.85335(7) 0.77614(8) 0.0219(3) Uani 1 1 d . . .
C8 C 0.1627(3) 0.68611(7) 0.83674(10) 0.0251(3) Uani 1 1 d . . .
H8A H 0.1233 0.6625 0.7786 0.030 Uiso 1 1 calc R . .
H8B H 0.0115 0.6842 0.8692 0.030 Uiso 1 1 calc R . .
C9 C 0.3773(3) 0.64923(7) 0.89049(9) 0.0240(3) Uani 1 1 d . . .
C10 C 0.4465(4) 0.58398(9) 0.86615(13) 0.0528(5) Uani 1 1 d . . .
H10 H 0.3597 0.5620 0.8156 0.063 Uiso 1 1 calc R . .
C11 C 0.6429(5) 0.55037(11) 0.91552(16) 0.0733(8) Uani 1 1 d . . .
H11 H 0.6896 0.5053 0.8986 0.088 Uiso 1 1 calc R . .
C12 C 0.7717(4) 0.58166(10) 0.98901(12) 0.0479(5) Uani 1 1 d . . .
H12 H 0.9067 0.5583 1.0224 0.057 Uiso 1 1 calc R . .
C13 C 0.7033(3) 0.64672(8) 1.01349(10) 0.0302(3) Uani 1 1 d . . .
H13 H 0.7905 0.6685 1.0641 0.036 Uiso 1 1 calc R . .
C14 C 0.5071(3) 0.68053(7) 0.96435(9) 0.0248(3) Uani 1 1 d . . .
H14 H 0.4609 0.7256 0.9814 0.030 Uiso 1 1 calc R . .
C15 C 0.1831(3) 0.93502(7) 0.87868(11) 0.0323(3) Uani 1 1 d . . .
H15A H 0.1139 0.9685 0.8328 0.039 Uiso 1 1 calc R . .
H15B H 0.3315 0.9560 0.9132 0.039 Uiso 1 1 calc R . .
C16 C -0.0153(3) 0.91608(7) 0.94078(9) 0.0263(3) Uani 1 1 d . . .
H16A H -0.1745 0.9402 0.9211 0.032 Uiso 1 1 calc R . .
H16B H 0.0415 0.9312 1.0024 0.032 Uiso 1 1 calc R . .

loop_
_atom_site_aniso_label
_atom_site_aniso_U_11
_atom_site_aniso_U_22
_atom_site_aniso_U_33
_atom_site_aniso_U_23
_atom_site_aniso_U_13
_atom_site_aniso_U_12
S2A 0.0357(6) 0.0211(7) 0.0305(6) 0.0005(4) 0.0000(4) -0.0033(5)
N3A 0.039(2) 0.057(3) 0.048(3) 0.002(3) 0.012(3) -0.0034(15)
C17A 0.0207(16) 0.0219(16) 0.0356(18) -0.0047(14) 0.0004(13) -0.0020(14)
S2B 0.0388(7) 0.0351(7) 0.0365(10) -0.0060(7) 0.0134(8) -0.0059(5)
N3B 0.073(5) 0.050(5) 0.054(4) -0.006(3) 0.013(3) -0.021(3)
C17B 0.030(2) 0.0171(18) 0.029(2) -0.0064(16) 0.0009(18) -0.0015(15)
S1 0.0253(2) 0.0258(2) 0.0307(2) -0.00256(13) 0.00669(14) 0.00074(13)
N1 0.0222(5) 0.0193(5) 0.0220(5) -0.0014(4) -0.0006(4) 0.0008(4)
N2 0.0221(5) 0.0191(5) 0.0227(5) -0.0012(4) 0.0001(4) 0.0017(4)
C1 0.0203(6) 0.0226(6) 0.0210(6) -0.0009(5) -0.0022(5) 0.0018(5)
C2 0.0214(6) 0.0223(7) 0.0206(6) -0.0003(5) -0.0030(5) 0.0007(5)
C3 0.0271(7) 0.0248(7) 0.0236(6) -0.0036(5) -0.0021(5) 0.0043(5)
C4 0.0264(7) 0.0360(8) 0.0239(6) -0.0029(6) 0.0022(5) 0.0056(6)
C5 0.0256(7) 0.0344(8) 0.0250(7) 0.0021(6) 0.0019(5) -0.0012(6)
C6 0.0257(7) 0.0250(7) 0.0245(6) 0.0014(5) -0.0014(5) -0.0011(5)
C7 0.0221(6) 0.0228(6) 0.0197(6) -0.0015(5) -0.0030(5) 0.0030(5)
C8 0.0267(7) 0.0185(6) 0.0294(7) -0.0014(5) -0.0012(5) -0.0018(5)
C9 0.0281(7) 0.0202(6) 0.0237(6) 0.0012(5) 0.0036(5) 0.0016(5)
C10 0.0709(13) 0.0338(9) 0.0477(10) -0.0177(8) -0.0221(9) 0.0203(9)
C11 0.1008(19) 0.0431(11) 0.0678(14) -0.0225(10) -0.0300(13) 0.0459(12)
C12 0.0527(11) 0.0445(10) 0.0434(10) -0.0003(8) -0.0095(8) 0.0248(9)
C13 0.0312(7) 0.0337(8) 0.0252(7) 0.0027(6) 0.0002(6) 0.0024(6)
C14 0.0283(7) 0.0215(7) 0.0248(6) -0.0003(5) 0.0033(5) 0.0008(5)
C15 0.0315(8) 0.0210(7) 0.0461(9) -0.0058(6) 0.0118(7) 0.0018(6)
C16 0.0303(7) 0.0224(7) 0.0257(7) -0.0023(5) 0.0006(5) 0.0052(5)

loop_
_atom_type_symbol
_atom_type_description
_atom_type_scat_dispersion_real
_atom_type_scat_dispersion_imag
_atom_type_scat_source
C C 0.0033 0.0016 'International Tables Vol C Tables 4.2.6.8 and 6.1.1.4'
H H 0.0000 0.0000 'International Tables Vol C Tables 4.2.6.8 and 6.1.1.4'
N N 0.0061 0.0033 'International Tables Vol C Tables 4.2.6.8 and 6.1.1.4'
S S 0.1246 0.1234 'International Tables Vol C Tables 4.2.6.8 and 6.1.1.4'

loop_
_geom_angle_atom_site_label_1
_geom_angle_atom_site_label_2
_geom_angle_atom_site_label_3
_geom_angle
_geom_angle_site_symmetry_1
_geom_angle_site_symmetry_3
_geom_angle_publ_flag
N3A C17A S2A 177.2(4) . . ?
N3B C17B S2B 179.4(6) . . ?
C1 S1 C16 89.63(7) . . ?
C1 N1 C2 107.54(11) . . ?
C1 N1 C8 126.29(12) . . ?
C2 N1 C8 125.93(11) . . ?
C1 N2 C7 108.97(11) . . ?
C1 N2 C15 116.41(12) . . ?
C7 N2 C15 134.54(12) . . ?
N2 C1 N1 110.58(12) . . ?
N2 C1 S1 117.17(10) . . ?
N1 C1 S1 132.24(11) . . ?
C3 C2 C7 121.89(13) . . ?
C3 C2 N1 130.82(13) . . ?
C7 C2 N1 107.25(11) . . ?
C4 C3 C2 116.18(13) . . ?
C3 C4 C5 121.92(13) . . ?
C6 C5 C4 121.91(13) . . ?
C7 C6 C5 116.18(13) . . ?
C6 C7 N2 132.41(13) . . ?
C6 C7 C2 121.91(12) . . ?
N2 C7 C2 105.64(11) . . ?
N1 C8 C9 110.81(11) . . ?
C10 C9 C14 119.19(14) . . ?
C10 C9 C8 120.07(13) . . ?
C14 C9 C8 120.75(12) . . ?
C9 C10 C11 119.92(16) . . ?
C12 C11 C10 120.76(17) . . ?
C13 C12 C11 119.50(15) . . ?
C12 C13 C14 119.96(14) . . ?
C13 C14 C9 120.69(13) . . ?
N2 C15 C16 106.55(12) . . ?
C15 C16 S1 110.18(10) . . ?

loop_
_geom_bond_atom_site_label_1
_geom_bond_atom_site_label_2
_geom_bond_distance
_geom_bond_site_symmetry_2
_geom_bond_publ_flag
S2A C17A 1.648(5) . ?
N3A C17A 1.153(6) . ?
S2B C17B 1.644(6) . ?
N3B C17B 1.151(7) . ?
S1 C1 1.7131(14) . ?
S1 C16 1.8414(15) . ?
N1 C1 1.3322(17) . ?
N1 C2 1.4000(17) . ?
N1 C8 1.4654(17) . ?
N2 C1 1.3313(17) . ?
N2 C7 1.3926(17) . ?
N2 C15 1.4623(18) . ?
C2 C3 1.3927(19) . ?
C2 C7 1.3990(19) . ?
C3 C4 1.386(2) . ?
C4 C5 1.400(2) . ?
C5 C6 1.391(2) . ?
C6 C7 1.387(2) . ?
C8 C9 1.5139(19) . ?
C9 C10 1.377(2) . ?
C9 C14 1.387(2) . ?
C10 C11 1.385(3) . ?
C11 C12 1.381(3) . ?
C12 C13 1.373(2) . ?
C13 C14 1.385(2) . ?
C15 C16 1.533(2) . ?
